data_4020744
loop_
_publ_author_name
'Panchami Prabhakaran'
'Vedavati G. Puranik'
'Gangadhar J. Sanjayan'

_publ_section_title
;
 Preorganizing Linear (Self-Complementary) Quadruple
 Hydrogen-Bonding Arrays Using Intramolecular
 Hydrogen Bonding as the Sole Force
;
_journal_name_full 'Journal of Organic Chemistry'
_journal_page_first 10067
_journal_page_last 10072
_journal_paper_doi 10.1021/jo051768a
_journal_volume 70
_journal_year 2005
_chemical_formula_moiety '2[(C12 H17 N5 O3).0.5(C6H14)]'
_chemical_formula_sum 'C27 H41 N10 O6'
_chemical_formula_weight 601.70
_space_group_IT_number 2
_symmetry_cell_setting triclinic
_symmetry_space_group_name_Hall '-P 1'
_symmetry_space_group_name_H-M 'P -1'
_cell_angle_alpha 84.0590(10)
_cell_angle_beta 78.7660(10)
_cell_angle_gamma 82.3000(10)
_cell_formula_units_Z 2
_cell_length_a 9.4903(6)
_cell_length_b 11.1867(7)
_cell_length_c 16.2401(10)
_cell_measurement_temperature 293(2)
_cell_volume 1670.53(18)
_diffrn_ambient_temperature 293(2)
_exptl_crystal_density_diffrn 1.196
_cod_depositor_comments
;
The following automatic conversions were performed:
'_symmetry_cell_setting' value 'Triclinic' changed to 'triclinic'
according to '/home/saulius/struct/CIF-dictionaries/cif_core.dic'
dictionary named 'cif_core.dic' version 2.4.1 from 2010-06-29.

Automatic conversion script
Id: cif_fix_enum 1527 2010-12-29 10:47:43Z saulius 
;
_cod_database_code 4020744

loop_
_symmetry_equiv_pos_as_xyz
'x, y, z'
'-x, -y, -z'

loop_
_atom_site_label
_atom_site_type_symbol
_atom_site_fract_x
_atom_site_fract_y
_atom_site_fract_z
_atom_site_U_iso_or_equiv
_atom_site_adp_type
_atom_site_occupancy
_atom_site_symmetry_multiplicity
_atom_site_calc_flag
_atom_site_refinement_flags
_atom_site_disorder_assembly
_atom_site_disorder_group
O1 O 0.2824(2) 0.84881(18) 0.34997(13) 0.1004(7) Uani 1 1 d . . .
O2 O 0.3953(2) 0.4005(2) 0.47323(14) 0.1060(7) Uani 1 1 d . . .
O3 O 0.2029(2) 0.30954(16) 0.46147(10) 0.0787(5) Uani 1 1 d . . .
N1 N 0.1527(2) 0.84921(18) 0.24682(12) 0.0706(6) Uani 1 1 d . . .
H1 H 0.1154 0.8043 0.2189 0.085 Uiso 1 1 calc R . .
N2 N 0.1925(2) 0.67391(18) 0.32695(12) 0.0680(5) Uani 1 1 d . . .
N3 N 0.3825(3) 0.6295(2) 0.40278(15) 0.0962(8) Uani 1 1 d . . .
H3A H 0.4124 0.6994 0.3890 0.115 Uiso 1 1 calc R . .
H3B H 0.4265 0.5770 0.4345 0.115 Uiso 1 1 calc R . .
N4 N 0.2249(2) 0.49022(19) 0.39784(12) 0.0741(6) Uani 1 1 d . . .
H4 H 0.1514 0.4754 0.3785 0.089 Uiso 1 1 calc R . .
N5 N 0.1367(2) 0.99891(18) 0.14140(13) 0.0724(6) Uani 1 1 d . . .
C1 C 0.2164(3) 0.7932(2) 0.31140(15) 0.0705(7) Uani 1 1 d . . .
C2 C 0.2698(3) 0.6030(2) 0.37548(15) 0.0698(7) Uani 1 1 d . . .
C3 C 0.2850(3) 0.3991(3) 0.44771(16) 0.0752(7) Uani 1 1 d . . .
C4 C 0.2405(4) 0.1978(3) 0.5112(2) 0.0938(9) Uani 1 1 d . . .
C5 C 0.2471(7) 0.2259(5) 0.5985(3) 0.182(3) Uani 1 1 d . . .
H5A H 0.3402 0.2501 0.5991 0.274 Uiso 1 1 calc R . .
H5B H 0.2324 0.1553 0.6366 0.274 Uiso 1 1 calc R . .
H5C H 0.1731 0.2904 0.6157 0.274 Uiso 1 1 calc R . .
C6 C 0.3756(5) 0.1339(4) 0.4618(5) 0.206(3) Uani 1 1 d . . .
H6A H 0.3769 0.1529 0.4026 0.309 Uiso 1 1 calc R . .
H6B H 0.3768 0.0481 0.4746 0.309 Uiso 1 1 calc R . .
H6C H 0.4590 0.1600 0.4766 0.309 Uiso 1 1 calc R . .
C7 C 0.1151(4) 0.1266(3) 0.5144(2) 0.1096(11) Uani 1 1 d . . .
H7A H 0.0290 0.1673 0.5459 0.164 Uiso 1 1 calc R . .
H7B H 0.1353 0.0472 0.5411 0.164 Uiso 1 1 calc R . .
H7C H 0.1010 0.1199 0.4581 0.164 Uiso 1 1 calc R . .
C8 C 0.1429(3) 0.9724(2) 0.22219(16) 0.0656(6) Uani 1 1 d . . .
C9 C 0.1342(4) 1.0599(3) 0.27701(19) 0.0938(9) Uani 1 1 d . . .
H9 H 0.1368 1.0389 0.3337 0.113 Uiso 1 1 calc R . .
C10 C 0.1217(4) 1.1780(3) 0.2464(2) 0.1058(10) Uani 1 1 d . . .
H10 H 0.1176 1.2388 0.2821 0.127 Uiso 1 1 calc R . .
C11 C 0.1152(4) 1.2076(3) 0.1633(2) 0.1002(10) Uani 1 1 d . . .
H11 H 0.1065 1.2879 0.1415 0.120 Uiso 1 1 calc R . .
C12 C 0.1219(3) 1.1160(2) 0.1141(2) 0.0877(8) Uani 1 1 d . . .
H12 H 0.1158 1.1356 0.0577 0.105 Uiso 1 1 calc R . .
O4 O -0.0359(2) 0.53616(18) 0.10164(11) 0.0963(6) Uani 1 1 d . . .
O5 O 0.2545(3) 0.8227(2) -0.12613(12) 0.1080(7) Uani 1 1 d . . .
O6 O 0.2947(2) 0.9759(2) -0.05838(12) 0.0993(7) Uani 1 1 d . . .
N6 N -0.0056(2) 0.57291(18) 0.23050(12) 0.0698(6) Uani 1 1 d . . .
H6 H 0.0362 0.6157 0.2575 0.084 Uiso 1 1 calc R . .
N7 N 0.0862(2) 0.69644(17) 0.11890(12) 0.0640(5) Uani 1 1 d . . .
N8 N 0.1190(3) 0.6575(2) -0.02397(13) 0.0905(7) Uani 1 1 d . . .
H8A H 0.0823 0.5901 -0.0128 0.109 Uiso 1 1 calc R . .
H8B H 0.1497 0.6827 -0.0754 0.109 Uiso 1 1 calc R . .
N9 N 0.1892(2) 0.82745(19) 0.01619(12) 0.0732(6) Uani 1 1 d . . .
H9A H 0.1911 0.8704 0.0568 0.088 Uiso 1 1 calc R . .
N10 N -0.0446(2) 0.45008(19) 0.35208(13) 0.0707(5) Uani 1 1 d . . .
C13 C 0.0127(3) 0.5983(2) 0.14510(15) 0.0661(6) Uani 1 1 d . . .
C14 C 0.1279(3) 0.7220(2) 0.03750(15) 0.0642(6) Uani 1 1 d . . .
C15 C 0.2479(3) 0.8720(3) -0.06325(17) 0.0778(7) Uani 1 1 d . . .
C16 C 0.3618(4) 1.0478(3) -0.1344(2) 0.1047(10) Uani 1 1 d . . .
C17 C 0.2490(5) 1.0901(5) -0.1860(3) 0.164(2) Uani 1 1 d . . .
H17A H 0.2342 1.0248 -0.2162 0.245 Uiso 1 1 calc R . .
H17B H 0.2797 1.1559 -0.2253 0.245 Uiso 1 1 calc R . .
H17C H 0.1601 1.1170 -0.1499 0.245 Uiso 1 1 calc R . .
C18 C 0.4897(5) 0.9727(5) -0.1812(4) 0.180(2) Uani 1 1 d . . .
H18A H 0.5497 0.9347 -0.1424 0.271 Uiso 1 1 calc R . .
H18B H 0.5444 1.0237 -0.2232 0.271 Uiso 1 1 calc R . .
H18C H 0.4567 0.9118 -0.2079 0.271 Uiso 1 1 calc R . .
C19 C 0.4110(8) 1.1484(5) -0.0977(3) 0.216(3) Uani 1 1 d . . .
H19A H 0.3284 1.2020 -0.0744 0.324 Uiso 1 1 calc R . .
H19B H 0.4724 1.1924 -0.1410 0.324 Uiso 1 1 calc R . .
H19C H 0.4638 1.1157 -0.0541 0.324 Uiso 1 1 calc R . .
C20 C -0.0843(3) 0.4855(2) 0.27823(16) 0.0667(6) Uani 1 1 d . . .
C21 C -0.1968(3) 0.4404(3) 0.25392(19) 0.0937(9) Uani 1 1 d . . .
H21 H -0.2241 0.4671 0.2025 0.112 Uiso 1 1 calc R . .
C22 C -0.2677(4) 0.3555(4) 0.3072(2) 0.1191(12) Uani 1 1 d . . .
H22 H -0.3424 0.3224 0.2914 0.143 Uiso 1 1 calc R . .
C23 C -0.2287(4) 0.3192(3) 0.3836(2) 0.1103(11) Uani 1 1 d . . .
H23 H -0.2763 0.2622 0.4207 0.132 Uiso 1 1 calc R . .
C24 C -0.1181(3) 0.3693(3) 0.40349(18) 0.0864(8) Uani 1 1 d . . .
H24 H -0.0922 0.3461 0.4557 0.104 Uiso 1 1 calc R . .
C27 C 0.498(2) 0.512(2) 0.0460(13) 0.33(2) Uani 0.50 1 d PD . 1
H27A H 0.4525 0.5917 0.0600 0.401 Uiso 0.50 1 calc PR . 1
H27B H 0.5920 0.4954 0.0625 0.401 Uiso 0.50 1 calc PR . 1
C26 C 0.400(3) 0.412(2) 0.0798(19) 0.306(19) Uani 0.50 1 d PD A 1
H26A H 0.3038 0.4331 0.0671 0.367 Uiso 0.50 1 calc PR A 1
H26B H 0.4413 0.3347 0.0581 0.367 Uiso 0.50 1 calc PR A 1
C25 C 0.400(4) 0.411(2) 0.1736(18) 0.253(18) Uani 0.50 1 d PD A 1
H25A H 0.4429 0.4804 0.1837 0.379 Uiso 0.50 1 calc PR A 1
H25B H 0.4557 0.3387 0.1920 0.379 Uiso 0.50 1 calc PR A 1
H25C H 0.3028 0.4147 0.2043 0.379 Uiso 0.50 1 calc PR A 1
C25' C 0.403(3) 0.451(3) 0.1918(11) 0.28(2) Uani 0.50 1 d PD B 2
H25D H 0.3030 0.4830 0.2011 0.419 Uiso 0.50 1 calc PR B 2
H25E H 0.4436 0.4593 0.2404 0.419 Uiso 0.50 1 calc PR B 2
H25F H 0.4119 0.3665 0.1822 0.419 Uiso 0.50 1 calc PR B 2
C27' C 0.463(5) 0.458(4) 0.039(2) 0.54(6) Uani 0.50 1 d PD . 2
H27C H 0.3618 0.4558 0.0383 0.651 Uiso 0.50 1 calc PR . 2
H27D H 0.5120 0.3756 0.0383 0.651 Uiso 0.50 1 calc PR . 2
C26' C 0.483(2) 0.518(2) 0.1165(16) 0.251(10) Uani 0.50 1 d PD B 2
H26C H 0.5849 0.5125 0.1195 0.301 Uiso 0.50 1 calc PR B 2
H26D H 0.4439 0.6025 0.1134 0.301 Uiso 0.50 1 calc PR B 2

loop_
_atom_site_aniso_label
_atom_site_aniso_U_11
_atom_site_aniso_U_22
_atom_site_aniso_U_33
_atom_site_aniso_U_23
_atom_site_aniso_U_13
_atom_site_aniso_U_12
O1 0.1336(18) 0.0890(14) 0.0997(14) 0.0016(11) -0.0570(13) -0.0435(13)
O2 0.0917(14) 0.1119(16) 0.1262(17) 0.0313(13) -0.0589(13) -0.0280(12)
O3 0.0892(12) 0.0779(12) 0.0722(11) 0.0130(9) -0.0265(9) -0.0188(10)
N1 0.0914(15) 0.0633(13) 0.0647(12) -0.0038(10) -0.0264(11) -0.0192(11)
N2 0.0765(13) 0.0714(13) 0.0630(11) 0.0043(10) -0.0244(10) -0.0238(11)
N3 0.0932(17) 0.1084(18) 0.1014(17) 0.0303(14) -0.0505(14) -0.0448(15)
N4 0.0766(14) 0.0816(15) 0.0719(13) 0.0128(11) -0.0322(11) -0.0244(11)
N5 0.0842(15) 0.0591(13) 0.0782(14) -0.0010(10) -0.0269(11) -0.0100(11)
C1 0.0778(17) 0.0769(17) 0.0630(14) -0.0063(13) -0.0170(13) -0.0246(14)
C2 0.0724(16) 0.0832(18) 0.0593(13) 0.0059(13) -0.0203(12) -0.0252(14)
C3 0.0752(18) 0.0853(19) 0.0681(15) 0.0089(13) -0.0225(14) -0.0181(15)
C4 0.109(2) 0.0805(19) 0.094(2) 0.0184(16) -0.0368(18) -0.0136(18)
C5 0.295(7) 0.186(4) 0.109(3) 0.066(3) -0.112(4) -0.128(5)
C6 0.121(4) 0.108(3) 0.349(9) 0.028(4) 0.010(4) 0.022(3)
C7 0.144(3) 0.084(2) 0.104(2) 0.0133(18) -0.030(2) -0.032(2)
C8 0.0670(15) 0.0602(15) 0.0712(15) -0.0090(12) -0.0115(12) -0.0124(12)
C9 0.124(3) 0.075(2) 0.0818(18) -0.0208(15) -0.0132(17) -0.0066(17)
C10 0.130(3) 0.073(2) 0.117(3) -0.0352(19) -0.023(2) 0.0015(19)
C11 0.114(2) 0.0580(17) 0.130(3) -0.0080(18) -0.035(2) 0.0005(16)
C12 0.103(2) 0.0646(18) 0.100(2) 0.0007(16) -0.0355(17) -0.0058(15)
O4 0.1346(17) 0.0960(14) 0.0743(11) -0.0151(10) -0.0271(11) -0.0527(13)
O5 0.1275(18) 0.1334(18) 0.0677(12) -0.0135(12) -0.0077(12) -0.0432(15)
O6 0.1293(17) 0.1008(15) 0.0772(12) 0.0162(11) -0.0293(11) -0.0494(13)
N6 0.0833(14) 0.0662(12) 0.0690(13) -0.0048(10) -0.0262(11) -0.0239(11)
N7 0.0772(13) 0.0576(12) 0.0638(12) -0.0050(9) -0.0250(10) -0.0137(10)
N8 0.130(2) 0.0851(15) 0.0667(13) -0.0134(12) -0.0222(13) -0.0364(14)
N9 0.0949(15) 0.0723(14) 0.0595(12) -0.0040(10) -0.0244(11) -0.0210(12)
N10 0.0683(13) 0.0725(13) 0.0720(13) -0.0004(10) -0.0120(10) -0.0157(11)
C13 0.0758(16) 0.0611(14) 0.0678(15) -0.0120(12) -0.0247(12) -0.0084(13)
C14 0.0728(15) 0.0632(15) 0.0622(15) -0.0071(12) -0.0257(12) -0.0073(12)
C15 0.0784(17) 0.095(2) 0.0663(17) 0.0003(15) -0.0238(13) -0.0199(15)
C16 0.103(2) 0.123(3) 0.086(2) 0.0331(19) -0.0193(18) -0.034(2)
C17 0.141(4) 0.196(5) 0.140(3) 0.082(3) -0.043(3) -0.019(3)
C18 0.092(3) 0.190(5) 0.226(6) 0.038(4) 0.029(3) -0.024(3)
C19 0.356(9) 0.186(5) 0.138(4) 0.039(4) -0.046(5) -0.188(6)
C20 0.0633(15) 0.0677(15) 0.0721(15) -0.0102(12) -0.0153(12) -0.0113(12)
C21 0.0779(19) 0.123(3) 0.089(2) -0.0061(18) -0.0213(16) -0.0370(18)
C22 0.092(2) 0.162(3) 0.117(3) -0.002(3) -0.019(2) -0.068(2)
C23 0.097(2) 0.131(3) 0.104(3) 0.007(2) -0.001(2) -0.057(2)
C24 0.0787(18) 0.097(2) 0.0819(18) 0.0052(16) -0.0074(15) -0.0236(17)
C27 0.28(3) 0.37(3) 0.201(17) 0.13(2) 0.103(19) 0.18(2)
C26 0.26(3) 0.25(2) 0.36(4) 0.04(2) 0.06(3) -0.099(19)
C25 0.25(3) 0.184(16) 0.36(5) -0.07(3) -0.11(3) -0.040(18)
C25' 0.19(2) 0.48(6) 0.171(18) -0.19(3) -0.058(15) 0.13(3)
C27' 0.30(6) 0.38(7) 1.04(19) 0.13(9) -0.47(10) -0.02(5)
C26' 0.141(13) 0.39(3) 0.206(18) 0.03(2) -0.043(14) -0.012(16)

loop_
_geom_bond_atom_site_label_1
_geom_bond_atom_site_label_2
_geom_bond_distance
_geom_bond_site_symmetry_2
_geom_bond_publ_flag
O1 C1 1.228(3) . ?
O2 C3 1.201(3) . ?
O3 C3 1.325(3) . ?
O3 C4 1.458(3) . ?
N1 C1 1.366(3) . ?
N1 C8 1.390(3) . ?
N1 H1 0.8600 . ?
N2 C2 1.315(3) . ?
N2 C1 1.373(3) . ?
N3 C2 1.314(3) . ?
N3 H3A 0.8600 . ?
N3 H3B 0.8600 . ?
N4 C3 1.369(3) . ?
N4 C2 1.377(3) . ?
N4 H4 0.8600 . ?
N5 C8 1.326(3) . ?
N5 C12 1.337(3) . ?
C4 C5 1.498(5) . ?
C4 C6 1.507(6) . ?
C4 C7 1.509(4) . ?
C5 H5A 0.9600 . ?
C5 H5B 0.9600 . ?
C5 H5C 0.9600 . ?
C6 H6A 0.9600 . ?
C6 H6B 0.9600 . ?
C6 H6C 0.9600 . ?
C7 H7A 0.9600 . ?
C7 H7B 0.9600 . ?
C7 H7C 0.9600 . ?
C8 C9 1.374(3) . ?
C9 C10 1.361(4) . ?
C9 H9 0.9300 . ?
C10 C11 1.366(5) . ?
C10 H10 0.9300 . ?
C11 C12 1.352(4) . ?
C11 H11 0.9300 . ?
C12 H12 0.9300 . ?
O4 C13 1.227(3) . ?
O5 C15 1.197(3) . ?
O6 C15 1.314(3) . ?
O6 C16 1.484(3) . ?
N6 C13 1.368(3) . ?
N6 C20 1.388(3) . ?
N6 H6 0.8600 . ?
N7 C14 1.317(3) . ?
N7 C13 1.366(3) . ?
N8 C14 1.312(3) . ?
N8 H8A 0.8600 . ?
N8 H8B 0.8600 . ?
N9 C14 1.367(3) . ?
N9 C15 1.373(3) . ?
N9 H9A 0.8600 . ?
N10 C20 1.332(3) . ?
N10 C24 1.337(3) . ?
C16 C17 1.485(5) . ?
C16 C19 1.493(6) . ?
C16 C18 1.502(6) . ?
C17 H17A 0.9600 . ?
C17 H17B 0.9600 . ?
C17 H17C 0.9600 . ?
C18 H18A 0.9600 . ?
C18 H18B 0.9600 . ?
C18 H18C 0.9600 . ?
C19 H19A 0.9600 . ?
C19 H19B 0.9600 . ?
C19 H19C 0.9600 . ?
C20 C21 1.379(4) . ?
C21 C22 1.370(4) . ?
C21 H21 0.9300 . ?
C22 C23 1.370(5) . ?
C22 H22 0.9300 . ?
C23 C24 1.359(4) . ?
C23 H23 0.9300 . ?
C24 H24 0.9300 . ?
C27 C27 1.54(5) 2_665 ?
C27 C26 1.535(19) . ?
C27 H27A 0.9700 . ?
C27 H27B 0.9700 . ?
C26 C25 1.524(19) . ?
C26 H26A 0.9700 . ?
C26 H26B 0.9700 . ?
C25 H25A 0.9600 . ?
C25 H25B 0.9600 . ?
C25 H25C 0.9600 . ?
C25' C26' 1.496(18) . ?
C25' H25D 0.9600 . ?
C25' H25E 0.9600 . ?
C25' H25F 0.9600 . ?
C27' C26' 1.540(19) . ?
C27' C27' 1.60(9) 2_665 ?
C27' H27C 0.9700 . ?
C27' H27D 0.9700 . ?
C26' H26C 0.9700 . ?
C26' H26D 0.9700 . ?
